data_1561710
loop_
_publ_author_name
'Avdontceva, Margarita S.'
'Zolotarev, Andrey A.'
'Krivovichev, Sergey V.'

_publ_section_title
;
 Order--disorder phase transition in the antiperovskite-type structure of
 synthetic kogarkoite, Na3SO4F
;
_journal_name_full 'Journal of Solid State Chemistry'
_journal_page_first 42
_journal_page_last 46
_journal_paper_doi 10.1016/j.jssc.2015.07.033
_journal_volume 231
_journal_year 2015
_chemical_formula_sum 'F1.5 Na4.5 O6 S1.5'
_chemical_formula_weight 276.05
_space_group_IT_number 166
_space_group_name_Hall '-R 3 2"'
_space_group_name_H-M_alt 'R -3 m :H'
_symmetry_cell_setting hexagonal
_symmetry_space_group_name_H-M 'R -3 m :H'
_atom_sites_solution_hydrogens geom
_atom_sites_solution_primary direct
_atom_sites_solution_secondary difmap
_cell_angle_alpha 90.00
_cell_angle_beta 90.00
_cell_angle_gamma 120.00
_cell_formula_units_Z 6
_cell_length_a 6.9814(10)
_cell_length_b 6.9814(10)
_cell_length_c 24.691(3)
_cell_measurement_temperature 293(2)
_cell_volume 1042.2(2)
_computing_structure_refinement 'SHELXL-97 (Sheldrick, 2008)'
_computing_structure_solution 'SHELXS-97 (Sheldrick, 2008)'
_diffrn_ambient_temperature 293(2)
_diffrn_measured_fraction_theta_full 0.986
_diffrn_measured_fraction_theta_max 0.986
_diffrn_radiation_monochromator graphite
_diffrn_radiation_source 'fine-focus sealed tube'
_diffrn_radiation_type MoK\a
_diffrn_radiation_wavelength 0.71073
_diffrn_reflns_av_R_equivalents 0.0440
_diffrn_reflns_av_sigmaI/netI 0.0694
_diffrn_reflns_limit_h_max 7
_diffrn_reflns_limit_h_min -9
_diffrn_reflns_limit_k_max 9
_diffrn_reflns_limit_k_min -9
_diffrn_reflns_limit_l_max 34
_diffrn_reflns_limit_l_min -14
_diffrn_reflns_number 2173
_diffrn_reflns_theta_full 29.83
_diffrn_reflns_theta_max 29.83
_diffrn_reflns_theta_min 3.47
_exptl_absorpt_coefficient_mu 0.917
_exptl_crystal_density_diffrn 2.639
_exptl_crystal_density_method 'not measured'
_exptl_crystal_F_000 810
_refine_diff_density_max 1.396
_refine_diff_density_min -0.382
_refine_diff_density_rms 0.122
_refine_ls_extinction_coef 0.0006(16)
_refine_ls_extinction_expression Fc^*^=kFc[1+0.001xFc^2^\l^3^/sin(2\q)]^-1/4^
_refine_ls_extinction_method SHELXL
_refine_ls_goodness_of_fit_ref 1.212
_refine_ls_hydrogen_treatment mixed
_refine_ls_matrix_type full
_refine_ls_number_parameters 57
_refine_ls_number_reflns 410
_refine_ls_number_restraints 0
_refine_ls_restrained_S_all 1.212
_refine_ls_R_factor_all 0.0644
_refine_ls_R_factor_gt 0.0572
_refine_ls_shift/su_max 0.000
_refine_ls_shift/su_mean 0.000
_refine_ls_structure_factor_coef Fsqd
_refine_ls_weighting_details 'calc w=1/[\s^2^(Fo^2^)+(0.0315P)^2^+11.4613P] where P=(Fo^2^+2Fc^2^)/3'
_refine_ls_weighting_scheme calc
_refine_ls_wR_factor_gt 0.1692
_refine_ls_wR_factor_ref 0.1745
_reflns_number_gt 352
_reflns_number_total 410
_reflns_threshold_expression >2sigma(I)
_cod_data_source_file JSSC-2015-231-42.cif
_cod_data_source_block r_3m_435
_cod_original_cell_volume 1042.2(3)
_cod_original_sg_symbol_H-M R-3m
_cod_original_formula_sum 'F1.50 Na4.50 O6 S1.50'
_cod_database_code 1561710

loop_
_symmetry_equiv_pos_as_xyz
'x, y, z'
'-y, x-y, z'
'-x+y, -x, z'
'y, x, -z'
'x-y, -y, -z'
'-x, -x+y, -z'
'x+2/3, y+1/3, z+1/3'
'-y+2/3, x-y+1/3, z+1/3'
'-x+y+2/3, -x+1/3, z+1/3'
'y+2/3, x+1/3, -z+1/3'
'x-y+2/3, -y+1/3, -z+1/3'
'-x+2/3, -x+y+1/3, -z+1/3'
'x+1/3, y+2/3, z+2/3'
'-y+1/3, x-y+2/3, z+2/3'
'-x+y+1/3, -x+2/3, z+2/3'
'y+1/3, x+2/3, -z+2/3'
'x-y+1/3, -y+2/3, -z+2/3'
'-x+1/3, -x+y+2/3, -z+2/3'
'-x, -y, -z'
'y, -x+y, -z'
'x-y, x, -z'
'-y, -x, z'
'-x+y, y, z'
'x, x-y, z'
'-x+2/3, -y+1/3, -z+1/3'
'y+2/3, -x+y+1/3, -z+1/3'
'x-y+2/3, x+1/3, -z+1/3'
'-y+2/3, -x+1/3, z+1/3'
'-x+y+2/3, y+1/3, z+1/3'
'x+2/3, x-y+1/3, z+1/3'
'-x+1/3, -y+2/3, -z+2/3'
'y+1/3, -x+y+2/3, -z+2/3'
'x-y+1/3, x+2/3, -z+2/3'
'-y+1/3, -x+2/3, z+2/3'
'-x+y+1/3, y+2/3, z+2/3'
'x+1/3, x-y+2/3, z+2/3'

loop_
_atom_site_label
_atom_site_type_symbol
_atom_site_fract_x
_atom_site_fract_y
_atom_site_fract_z
_atom_site_U_iso_or_equiv
_atom_site_adp_type
_atom_site_occupancy
_atom_site_symmetry_multiplicity
_atom_site_calc_flag
_atom_site_refinement_flags
_atom_site_disorder_assembly
_atom_site_disorder_group
S1 S 0.0000 0.0000 0.0000 0.0223(7) Uani 1 12 d S . .
S2 S 0.6667 0.3333 0.11748(9) 0.0266(7) Uani 1 6 d S . .
Na1 Na 0.5000 0.5000 0.0000 0.0413(10) Uani 1 4 d S . .
Na2 Na 0.18061(19) 0.3612(4) 0.10893(10) 0.0355(8) Uani 1 2 d S . .
F1 F 0.3333 0.6667 0.0449(3) 0.0522(18) Uani 1 6 d S . .
F2 F 0.3333 0.6667 0.1667 0.0351(18) Uani 1 12 d S . .
O1 O 0.5516(4) 0.1032(8) 0.0984(3) 0.044(2) Uani 0.795(14) 2 d SP . .
O2 O 0.6667 0.3333 0.1762(4) 0.054(3) Uani 0.795(14) 6 d SP . .
O1A O 0.5536(16) 0.107(3) 0.1373(10) 0.030(5) Uani 0.205(14) 2 d SP . .
O2A O 0.6667 0.3333 0.0608(13) 0.038(9) Uani 0.205(14) 6 d SP . .
O3 O 0.0000 0.0000 0.0609(7) 0.053(4) Uani 0.50 6 d SP . .
O4 O 0.1142(10) 0.228(2) 0.0163(8) 0.045(6) Uani 0.317(18) 2 d SP . .
O5 O 0.106(2) 0.212(4) -0.0279(11) 0.049(10) Uani 0.183(18) 2 d SP . .

loop_
_atom_site_aniso_label
_atom_site_aniso_U_11
_atom_site_aniso_U_22
_atom_site_aniso_U_33
_atom_site_aniso_U_23
_atom_site_aniso_U_13
_atom_site_aniso_U_12
S1 0.0187(9) 0.0187(9) 0.0297(14) 0.000 0.000 0.0093(5)
S2 0.0194(8) 0.0194(8) 0.0409(13) 0.000 0.000 0.0097(4)
Na1 0.0349(14) 0.0349(14) 0.048(2) -0.0034(7) 0.0034(7) 0.0128(14)
Na2 0.0292(10) 0.0310(12) 0.0470(14) -0.0026(9) -0.0013(5) 0.0155(6)
F1 0.049(3) 0.049(3) 0.058(4) 0.000 0.000 0.0247(13)
F2 0.035(3) 0.035(3) 0.034(4) 0.000 0.000 0.0177(13)
O1 0.031(2) 0.021(3) 0.075(6) -0.007(3) -0.0037(14) 0.0106(13)
O2 0.057(4) 0.057(4) 0.047(6) 0.000 0.000 0.028(2)
O1A 0.024(6) 0.027(9) 0.040(13) 0.003(8) 0.001(4) 0.014(5)
O2A 0.042(13) 0.042(13) 0.030(16) 0.000 0.000 0.021(7)
O3 0.051(6) 0.051(6) 0.057(10) 0.000 0.000 0.026(3)
O4 0.028(5) 0.017(6) 0.087(15) -0.004(7) -0.002(3) 0.008(3)
O5 0.056(13) 0.036(14) 0.048(18) 0.036(12) 0.018(6) 0.018(7)

loop_
_atom_type_symbol
_atom_type_description
_atom_type_scat_dispersion_real
_atom_type_scat_dispersion_imag
_atom_type_scat_source
F F 0.0171 0.0103 'International Tables Vol C Tables 4.2.6.8 and 6.1.1.4'
Na Na 0.0362 0.0249 'International Tables Vol C Tables 4.2.6.8 and 6.1.1.4'
O O 0.0106 0.0060 'International Tables Vol C Tables 4.2.6.8 and 6.1.1.4'
S S 0.1246 0.1234 'International Tables Vol C Tables 4.2.6.8 and 6.1.1.4'

loop_
_geom_angle_atom_site_label_1
_geom_angle_atom_site_label_2
_geom_angle_atom_site_label_3
_geom_angle
_geom_angle_site_symmetry_1
_geom_angle_site_symmetry_3
O4 S1 O4 179.998(2) . 19
O4 S1 O4 67.5(7) . 20
O4 S1 O4 112.5(7) 19 20
O4 S1 O4 112.5(7) . 2
O4 S1 O4 67.5(7) 19 2
O4 S1 O4 180.0(18) 20 2
O4 S1 O4 67.5(7) . 21
O4 S1 O4 112.5(7) 19 21
O4 S1 O4 112.5(7) 20 21
O4 S1 O4 67.5(7) 2 21
O4 S1 O4 112.5(7) . 3
O4 S1 O4 67.5(7) 19 3
O4 S1 O4 67.5(7) 20 3
O4 S1 O4 112.5(7) 2 3
O4 S1 O4 180.0(15) 21 3
O4 S1 O5 44.6(11) . .
O4 S1 O5 135.4(11) 19 .
O4 S1 O5 56.3(3) 20 .
O4 S1 O5 123.7(3) 2 .
O4 S1 O5 56.3(3) 21 .
O4 S1 O5 123.7(3) 3 .
O4 S1 O5 56.3(3) . 20
O4 S1 O5 123.7(3) 19 20
O4 S1 O5 44.6(11) 20 20
O4 S1 O5 135.4(11) 2 20
O4 S1 O5 123.7(3) 21 20
O4 S1 O5 56.3(3) 3 20
O5 S1 O5 80.6(16) . 20
O4 S1 O5 123.7(3) . 2
O4 S1 O5 56.3(3) 19 2
O4 S1 O5 135.4(11) 20 2
O4 S1 O5 44.6(11) 2 2
O4 S1 O5 56.3(3) 21 2
O4 S1 O5 123.7(3) 3 2
O5 S1 O5 99.4(16) . 2
O5 S1 O5 180.0(18) 20 2
O4 S1 O5 135.4(11) . 19
O4 S1 O5 44.6(11) 19 19
O4 S1 O5 123.7(3) 20 19
O4 S1 O5 56.3(3) 2 19
O4 S1 O5 123.7(3) 21 19
O4 S1 O5 56.3(3) 3 19
O5 S1 O5 179.999(3) . 19
O5 S1 O5 99.4(16) 20 19
O5 S1 O5 80.6(16) 2 19
O4 S1 O5 56.3(3) . 21
O4 S1 O5 123.7(3) 19 21
O4 S1 O5 123.7(3) 20 21
O4 S1 O5 56.3(3) 2 21
O4 S1 O5 44.6(11) 21 21
O4 S1 O5 135.4(11) 3 21
O5 S1 O5 80.6(16) . 21
O5 S1 O5 99.4(16) 20 21
O5 S1 O5 80.6(16) 2 21
O5 S1 O5 99.4(16) 19 21
O4 S1 O5 123.7(3) . 3
O4 S1 O5 56.3(3) 19 3
O4 S1 O5 56.3(3) 20 3
O4 S1 O5 123.7(3) 2 3
O4 S1 O5 135.4(11) 21 3
O4 S1 O5 44.6(11) 3 3
O5 S1 O5 99.4(16) . 3
O5 S1 O5 80.6(16) 20 3
O5 S1 O5 99.4(16) 2 3
O5 S1 O5 80.6(16) 19 3
O5 S1 O5 180.0(17) 21 3
O2A S2 O2 180.000(1) . .
O2A S2 O1A 109.7(9) . 2_655
O2 S2 O1A 70.3(9) . 2_655
O2A S2 O1A 109.7(9) . 3_665
O2 S2 O1A 70.3(9) . 3_665
O1A S2 O1A 109.2(10) 2_655 3_665
O2A S2 O1A 109.7(9) . .
O2 S2 O1A 70.3(9) . .
O1A S2 O1A 109.2(10) 2_655 .
O1A S2 O1A 109.2(10) 3_665 .
O2A S2 O1 71.3(3) . .
O2 S2 O1 108.7(3) . .
O1A S2 O1 123.64(14) 2_655 .
O1A S2 O1 123.64(14) 3_665 .
O1A S2 O1 38.4(8) . .
O2A S2 O1 71.3(3) . 2_655
O2 S2 O1 108.7(3) . 2_655
O1A S2 O1 38.4(8) 2_655 2_655
O1A S2 O1 123.64(14) 3_665 2_655
O1A S2 O1 123.64(14) . 2_655
O1 S2 O1 110.2(3) . 2_655
O2A S2 O1 71.3(3) . 3_665
O2 S2 O1 108.7(3) . 3_665
O1A S2 O1 123.64(14) 2_655 3_665
O1A S2 O1 38.4(8) 3_665 3_665
O1A S2 O1 123.64(14) . 3_665
O1 S2 O1 110.2(3) . 3_665
O1 S2 O1 110.2(3) 2_655 3_665
F1 Na1 F1 180.0 19_665 .
F1 Na1 O4 70.8(3) 19_665 20
F1 Na1 O4 109.2(3) . 20
F1 Na1 O4 109.2(3) 19_665 2_665
F1 Na1 O4 70.8(3) . 2_665
O4 Na1 O4 180.0(10) 20 2_665
F1 Na1 O4 70.8(3) 19_665 19_665
F1 Na1 O4 109.2(3) . 19_665
O4 Na1 O4 141.6(6) 20 19_665
O4 Na1 O4 38.4(6) 2_665 19_665
F1 Na1 O4 109.2(3) 19_665 .
F1 Na1 O4 70.8(3) . .
O4 Na1 O4 38.4(6) 20 .
O4 Na1 O4 141.6(6) 2_665 .
O4 Na1 O4 179.999(1) 19_665 .
F1 Na1 O1 75.6(2) 19_665 21
F1 Na1 O1 104.4(2) . 21
O4 Na1 O1 84.8(4) 20 21
O4 Na1 O1 95.2(4) 2_665 21
O4 Na1 O1 84.8(4) 19_665 21
O4 Na1 O1 95.2(4) . 21
F1 Na1 O1 104.4(2) 19_665 3_665
F1 Na1 O1 75.6(2) . 3_665
O4 Na1 O1 95.2(4) 20 3_665
O4 Na1 O1 84.8(4) 2_665 3_665
O4 Na1 O1 95.2(4) 19_665 3_665
O4 Na1 O1 84.8(4) . 3_665
O1 Na1 O1 180.00(15) 21 3_665
F1 Na1 O2A 114.5(6) 19_665 19_665
F1 Na1 O2A 65.5(6) . 19_665
O4 Na1 O2A 97.4(4) 20 19_665
O4 Na1 O2A 82.6(4) 2_665 19_665
O4 Na1 O2A 97.4(4) 19_665 19_665
O4 Na1 O2A 82.6(4) . 19_665
O1 Na1 O2A 38.9(6) 21 19_665
O1 Na1 O2A 141.1(6) 3_665 19_665
F1 Na1 O2A 65.5(6) 19_665 .
F1 Na1 O2A 114.5(6) . .
O4 Na1 O2A 82.6(4) 20 .
O4 Na1 O2A 97.4(4) 2_665 .
O4 Na1 O2A 82.6(4) 19_665 .
O4 Na1 O2A 97.4(4) . .
O1 Na1 O2A 141.1(6) 21 .
O1 Na1 O2A 38.9(6) 3_665 .
O2A Na1 O2A 180.000(2) 19_665 .
F1 Na1 O5 84.9(5) 19_665 19_665
F1 Na1 O5 95.1(5) . 19_665
O4 Na1 O5 148.4(4) 20 19_665
O4 Na1 O5 31.6(4) 2_665 19_665
O4 Na1 O5 25.2(5) 19_665 19_665
O4 Na1 O5 154.8(5) . 19_665
O1 Na1 O5 108.8(5) 21 19_665
O1 Na1 O5 71.2(5) 3_665 19_665
O2A Na1 O5 111.2(4) 19_665 19_665
O2A Na1 O5 68.8(4) . 19_665
F1 Na1 O5 84.9(5) 19_665 20
F1 Na1 O5 95.1(5) . 20
O4 Na1 O5 25.2(5) 20 20
O4 Na1 O5 154.8(5) 2_665 20
O4 Na1 O5 148.4(4) 19_665 20
O4 Na1 O5 31.6(4) . 20
O1 Na1 O5 108.8(5) 21 20
O1 Na1 O5 71.2(5) 3_665 20
O2A Na1 O5 111.2(4) 19_665 20
O2A Na1 O5 68.8(4) . 20
O5 Na1 O5 136.9(8) 19_665 20
O1A Na2 F2 73.2(5) 25 .
O1A Na2 O1 100.50(19) 25 2
F2 Na2 O1 83.71(15) . 2
O1A Na2 O1 100.50(19) 25 3_665
F2 Na2 O1 83.71(15) . 3_665
O1 Na2 O1 151.2(2) 2 3_665
O1A Na2 O4 139.8(6) 25 .
F2 Na2 O4 147.0(3) . .
O1 Na2 O4 88.3(2) 2 .
O1 Na2 O4 88.3(2) 3_665 .
O1A Na2 F1 151.4(5) 25 .
F2 Na2 F1 78.25(15) . .
O1 Na2 F1 76.04(15) 2 .
O1 Na2 F1 76.04(15) 3_665 .
O4 Na2 F1 68.8(4) . .
O1A Na2 O1A 78.9(4) 25 2
F2 Na2 O1A 70.2(4) . 2
O1 Na2 O1A 22.9(5) 2 2
O1 Na2 O1A 153.0(4) 3_665 2
O4 Na2 O1A 109.7(5) . 2
F1 Na2 O1A 91.5(4) . 2
O1A Na2 O1A 78.9(4) 25 3_665
F2 Na2 O1A 70.2(4) . 3_665
O1 Na2 O1A 153.0(4) 2 3_665
O1 Na2 O1A 22.9(5) 3_665 3_665
O4 Na2 O1A 109.7(5) . 3_665
F1 Na2 O1A 91.5(4) . 3_665
O1A Na2 O1A 138.7(9) 2 3_665
O1A Na2 O3 97.7(6) 25 .
F2 Na2 O3 170.9(4) . .
O1 Na2 O3 98.26(16) 2 .
O1 Na2 O3 98.26(16) 3_665 .
O4 Na2 O3 42.1(5) . .
F1 Na2 O3 110.9(4) . .
O1A Na2 O3 108.6(4) 2 .
O1A Na2 O3 108.6(4) 3_665 .
O1A Na2 O2 40.6(6) 25 25
F2 Na2 O2 113.8(2) . 25
O1 Na2 O2 104.41(13) 2 25
O1 Na2 O2 104.41(13) 3_665 25
O4 Na2 O2 99.2(4) . 25
F1 Na2 O2 168.0(3) . 25
O1A Na2 O2 92.7(4) 2 25
O1A Na2 O2 92.7(4) 3_665 25
O3 Na2 O2 57.1(4) . 25
O1A Na2 O5 118.6(7) 25 21
F2 Na2 O5 152.4(5) . 21
O1 Na2 O5 69.9(5) 2 21
O1 Na2 O5 115.7(4) 3_665 21
O4 Na2 O5 29.6(4) . 21
F1 Na2 O5 87.3(5) . 21
O1A Na2 O5 87.0(6) 2 21
O1A Na2 O5 134.3(7) 3_665 21
O3 Na2 O5 33.1(6) . 21
O2 Na2 O5 81.7(5) 25 21
O1A Na2 O5 118.6(7) 25 20
F2 Na2 O5 152.4(5) . 20
O1 Na2 O5 115.7(4) 2 20
O1 Na2 O5 69.9(5) 3_665 20
O4 Na2 O5 29.6(4) . 20
F1 Na2 O5 87.3(5) . 20
O1A Na2 O5 134.3(7) 2 20
O1A Na2 O5 87.0(6) 3_665 20
O3 Na2 O5 33.1(6) . 20
O2 Na2 O5 81.7(5) 25 20
O5 Na2 O5 47.4(9) 21 20
Na1 F1 Na1 98.7(2) 3_565 2_665
Na1 F1 Na1 98.7(2) 3_565 .
Na1 F1 Na1 98.7(2) 2_665 .
Na1 F1 Na2 88.89(5) 3_565 3_565
Na1 F1 Na2 88.89(5) 2_665 3_565
Na1 F1 Na2 168.2(3) . 3_565
Na1 F1 Na2 168.2(3) 3_565 2_665
Na1 F1 Na2 88.89(5) 2_665 2_665
Na1 F1 Na2 88.89(5) . 2_665
Na2 F1 Na2 82.3(2) 3_565 2_665
Na1 F1 Na2 88.89(5) 3_565 .
Na1 F1 Na2 168.2(3) 2_665 .
Na1 F1 Na2 88.89(5) . .
Na2 F1 Na2 82.3(2) 3_565 .
Na2 F1 Na2 82.3(2) 2_665 .
Na2 F2 Na2 86.56(9) . 3_565
Na2 F2 Na2 86.56(9) . 2_665
Na2 F2 Na2 86.56(9) 3_565 2_665
Na2 F2 Na2 93.44(9) . 27
Na2 F2 Na2 180.0 3_565 27
Na2 F2 Na2 93.44(9) 2_665 27
Na2 F2 Na2 180.0 . 25_565
Na2 F2 Na2 93.44(9) 3_565 25_565
Na2 F2 Na2 93.44(9) 2_665 25_565
Na2 F2 Na2 86.56(9) 27 25_565
Na2 F2 Na2 93.44(9) . 26_455
Na2 F2 Na2 93.44(9) 3_565 26_455
Na2 F2 Na2 180.0 2_665 26_455
Na2 F2 Na2 86.56(9) 27 26_455
Na2 F2 Na2 86.55(9) 25_565 26_455
O1A O1 S2 69.8(12) . .
O1A O1 O2A 122.2(15) . .
S2 O1 O2A 52.4(10) . .
O1A O1 Na2 84.8(9) . 2_655
S2 O1 Na2 130.8(2) . 2_655
O2A O1 Na2 131.8(4) . 2_655
O1A O1 Na2 84.8(9) . 3
S2 O1 Na2 130.8(2) . 3
O2A O1 Na2 131.8(4) . 3
Na2 O1 Na2 85.3(2) 2_655 3
O1A O1 Na1 167.1(12) . 2_655
S2 O1 Na1 123.1(4) . 2_655
O2A O1 Na1 70.7(9) . 2_655
Na2 O1 Na1 85.74(19) 2_655 2_655
Na2 O1 Na1 85.74(19) 3 2_655
S2 O2 O1A 54.9(8) . .
S2 O2 O1A 54.9(8) . 2_655
O1A O2 O1A 90.3(11) . 2_655
S2 O2 O1A 54.9(8) . 3_665
O1A O2 O1A 90.3(11) . 3_665
O1A O2 O1A 90.3(11) 2_655 3_665
S2 O2 Na2 118.6(2) . 26
O1A O2 Na2 129.36(14) . 26
O1A O2 Na2 63.7(7) 2_655 26
O1A O2 Na2 129.36(14) 3_665 26
S2 O2 Na2 118.6(2) . 25
O1A O2 Na2 63.7(7) . 25
O1A O2 Na2 129.37(14) 2_655 25
O1A O2 Na2 129.36(14) 3_665 25
Na2 O2 Na2 99.0(3) 26 25
S2 O2 Na2 118.6(2) . 27
O1A O2 Na2 129.36(14) . 27
O1A O2 Na2 129.36(14) 2_655 27
O1A O2 Na2 63.7(7) 3_665 27
Na2 O2 Na2 99.0(3) 26 27
Na2 O2 Na2 99.0(3) 25 27
O1 O1A S2 71.7(13) . .
O1 O1A O2 126.6(16) . .
S2 O1A O2 54.8(7) . .
O1 O1A Na2 157.7(17) . 25
S2 O1A Na2 130.6(13) . 25
O2 O1A Na2 75.7(9) . 25
O1 O1A Na2 72.4(10) . 3
S2 O1A Na2 124.6(9) . 3
O2 O1A Na2 137.8(5) . 3
Na2 O1A Na2 90.9(6) 25 3
O1 O1A Na2 72.4(10) . 2_655
S2 O1A Na2 124.6(9) . 2_655
O2 O1A Na2 137.8(5) . 2_655
Na2 O1A Na2 90.9(6) 25 2_655
Na2 O1A Na2 80.9(6) 3 2_655
S2 O2A O1 56.3(9) . 2_655
S2 O2A O1 56.3(9) . 3_665
O1 O2A O1 92.2(13) 2_655 3_665
S2 O2A O1 56.3(9) . .
O1 O2A O1 92.2(13) 2_655 .
O1 O2A O1 92.2(13) 3_665 .
S2 O2A Na1 126.7(6) . 2_655
O1 O2A Na1 131.7(2) 2_655 2_655
O1 O2A Na1 131.7(2) 3_665 2_655
O1 O2A Na1 70.4(4) . 2_655
S2 O2A Na1 126.7(6) . 3_665
O1 O2A Na1 70.4(4) 2_655 3_665
O1 O2A Na1 131.7(2) 3_665 3_665
O1 O2A Na1 131.7(2) . 3_665
Na1 O2A Na1 87.9(8) 2_655 3_665
S2 O2A Na1 126.7(6) . .
O1 O2A Na1 131.7(2) 2_655 .
O1 O2A Na1 70.4(4) 3_665 .
O1 O2A Na1 131.7(2) . .
Na1 O2A Na1 87.9(8) 2_655 .
Na1 O2A Na1 87.9(8) 3_665 .
S1 O3 O5 57.5(9) . 19
S1 O3 O5 57.5(9) . 21
O5 O3 O5 93.9(13) 19 21
S1 O3 O5 57.5(9) . 20
O5 O3 O5 93.9(13) 19 20
O5 O3 O5 93.9(13) 21 20
S1 O3 O4 51.5(7) . 2
O5 O3 O4 48.4(4) 19 2
O5 O3 O4 48.4(4) 21 2
O5 O3 O4 109.0(12) 20 2
S1 O3 O4 51.5(7) . 3
O5 O3 O4 48.4(4) 19 3
O5 O3 O4 109.0(12) 21 3
O5 O3 O4 48.4(4) 20 3
O4 O3 O4 85.3(10) 2 3
S1 O3 O4 51.5(7) . .
O5 O3 O4 109.0(12) 19 .
O5 O3 O4 48.4(4) 21 .
O5 O3 O4 48.4(4) 20 .
O4 O3 O4 85.3(10) 2 .
O4 O3 O4 85.3(10) 3 .
S1 O3 Na2 118.5(4) . 3
O5 O3 Na2 83.4(5) 19 3
O5 O3 Na2 176.0(12) 21 3
O5 O3 Na2 83.4(5) 20 3
O4 O3 Na2 129.87(14) 2 3
O4 O3 Na2 67.0(5) 3 3
O4 O3 Na2 129.87(14) . 3
S1 O3 Na2 118.5(4) . 2
O5 O3 Na2 83.4(5) 19 2
O5 O3 Na2 83.4(5) 21 2
O5 O3 Na2 176.0(12) 20 2
O4 O3 Na2 67.0(5) 2 2
O4 O3 Na2 129.87(14) 3 2
O4 O3 Na2 129.87(14) . 2
Na2 O3 Na2 99.1(5) 3 2
S1 O3 Na2 118.5(4) . .
O5 O3 Na2 176.0(12) 19 .
O5 O3 Na2 83.4(5) 21 .
O5 O3 Na2 83.4(5) 20 .
O4 O3 Na2 129.87(14) 2 .
O4 O3 Na2 129.87(14) 3 .
O4 O3 Na2 67.1(5) . .
Na2 O3 Na2 99.1(5) 3 .
Na2 O3 Na2 99.1(5) 2 .
O5 O4 O5 99.1(16) . 21
O5 O4 O5 99.1(16) . 20
O5 O4 O5 109(3) 21 20
O5 O4 S1 68.4(14) . .
O5 O4 S1 62.4(9) 21 .
O5 O4 S1 62.4(9) 20 .
O5 O4 O4 57.2(12) . 21
O5 O4 O4 42.5(11) 21 21
O5 O4 O4 118.6(10) 20 21
S1 O4 O4 56.2(3) . 21
O5 O4 O4 57.2(12) . 20
O5 O4 O4 118.6(10) 21 20
O5 O4 O4 42.5(11) 20 20
S1 O4 O4 56.2(3) . 20
O4 O4 O4 96.8(16) 21 20
O5 O4 O3 123.3(16) . .
O5 O4 O3 56.3(16) 21 .
O5 O4 O3 56.3(16) 20 .
S1 O4 O3 54.8(7) . .
O4 O4 O3 88.7(8) 21 .
O4 O4 O3 88.7(8) 20 .
O5 O4 Na2 165.9(17) . .
O5 O4 Na2 89.0(16) 21 .
O5 O4 Na2 89.0(16) 20 .
S1 O4 Na2 125.7(10) . .
O4 O4 Na2 128.3(12) 21 .
O4 O4 Na2 128.3(12) 20 .
O3 O4 Na2 70.8(8) . .
O5 O4 Na1 84.1(12) . 3_565
O5 O4 Na1 79.5(11) 21 3_565
O5 O4 Na1 170.3(11) 20 3_565
S1 O4 Na1 127.0(5) . 3_565
O4 O4 Na1 70.8(3) 21 3_565
O4 O4 Na1 138.1(16) 20 3_565
O3 O4 Na1 129.2(5) . 3_565
Na2 O4 Na1 86.1(4) . 3_565
O5 O4 Na1 84.1(12) . .
O5 O4 Na1 170.3(11) 21 .
O5 O4 Na1 79.5(11) 20 .
S1 O4 Na1 127.0(5) . .
O4 O4 Na1 138.1(16) 21 .
O4 O4 Na1 70.8(3) 20 .
O3 O4 Na1 129.2(5) . .
Na2 O4 Na1 86.1(4) . .
Na1 O4 Na1 91.8(4) 3_565 .
O4 O5 O4 80.3(16) . 21
O4 O5 O4 80.3(16) . 20
O4 O5 O4 122.6(18) 21 20
O4 O5 S1 67.0(12) . .
O4 O5 S1 61.3(9) 21 .
O4 O5 S1 61.3(9) 20 .
O4 O5 O3 127.7(19) . 19
O4 O5 O3 75.4(16) 21 19
O4 O5 O3 75.4(16) 20 19
S1 O5 O3 60.7(12) . 19
O4 O5 Na1 70.7(13) . .
O4 O5 Na1 147(2) 21 .
O4 O5 Na1 68.9(10) 20 .
S1 O5 Na1 118.2(10) . .
O3 O5 Na1 135.9(6) 19 .
O4 O5 Na1 70.7(13) . 3_565
O4 O5 Na1 68.9(10) 21 3_565
O4 O5 Na1 147(2) 20 3_565
S1 O5 Na1 118.2(10) . 3_565
O3 O5 Na1 135.9(6) 19 3_565
Na1 O5 Na1 85.9(9) . 3_565
O4 O5 Na2 136.7(4) . 21
O4 O5 Na2 61.4(13) 21 21
O4 O5 Na2 136(2) 20 21
S1 O5 Na2 106.5(12) . 21
O3 O5 Na2 63.5(8) 19 21
Na1 O5 Na2 135.1(8) . 21
Na1 O5 Na2 76.9(3) 3_565 21
O4 O5 Na2 136.7(4) . 20
O4 O5 Na2 136(2) 21 20
O4 O5 Na2 61.4(13) 20 20
S1 O5 Na2 106.5(12) . 20
O3 O5 Na2 63.5(8) 19 20
Na1 O5 Na2 76.9(3) . 20
Na1 O5 Na2 135.1(8) 3_565 20
Na2 O5 Na2 86.5(8) 21 20

loop_
_geom_bond_atom_site_label_1
_geom_bond_atom_site_label_2
_geom_bond_distance
_geom_bond_site_symmetry_2
S1 O4 1.438(12) .
S1 O4 1.438(12) 19
S1 O4 1.438(12) 20
S1 O4 1.438(12) 2
S1 O4 1.438(12) 21
S1 O4 1.438(12) 3
S1 O5 1.45(2) .
S1 O5 1.45(2) 20
S1 O5 1.45(2) 2
S1 O5 1.45(2) 19
S1 O5 1.45(2) 21
S1 O5 1.45(2) 3
S2 O2A 1.40(3) .
S2 O2 1.450(11) .
S2 O1A 1.452(19) 2_655
S2 O1A 1.452(19) 3_665
S2 O1A 1.452(19) .
S2 O1 1.469(5) .
S2 O1 1.469(5) 2_655
S2 O1 1.469(5) 3_665
Na1 F1 2.300(3) 19_665
Na1 F1 2.300(3) .
Na1 O4 2.430(9) 20
Na1 O4 2.430(9) 2_665
Na1 O4 2.430(9) 19_665
Na1 O4 2.430(9) .
Na1 O1 2.509(8) 21
Na1 O1 2.509(8) 3_665
Na1 O2A 2.514(19) 19_665
Na1 O2A 2.514(19) .
Na1 O5 2.56(2) 19_665
Na1 O5 2.56(2) 20
Na2 O1A 2.30(2) 25
Na2 F2 2.333(2) .
Na2 O1 2.360(4) 2
Na2 O1 2.360(4) 3_665
Na2 O4 2.423(18) .
Na2 F1 2.432(5) .
Na2 O1A 2.466(15) 2
Na2 O1A 2.466(16) 3_665
Na2 O3 2.486(9) .
Na2 O2 2.487(6) 25
Na2 O5 2.76(2) 21
Na2 O5 2.76(2) 20
F1 Na1 2.300(3) 3_565
F1 Na1 2.300(3) 2_665
F1 Na2 2.431(5) 3_565
F1 Na2 2.431(5) 2_665
F2 Na2 2.333(2) 3_565
F2 Na2 2.333(2) 2_665
F2 Na2 2.333(2) 27
F2 Na2 2.333(2) 25_565
F2 Na2 2.333(2) 26_455
O1 O1A 0.96(2) .
O1 O2A 1.672(19) .
O1 Na2 2.360(4) 2_655
O1 Na2 2.360(4) 3
O1 Na1 2.509(8) 2_655
O2 O1A 1.67(2) .
O2 O1A 1.67(2) 2_655
O2 O1A 1.67(2) 3_665
O2 Na2 2.487(6) 26
O2 Na2 2.487(6) 25
O2 Na2 2.487(6) 27
O1A Na2 2.30(2) 25
O1A Na2 2.466(15) 3
O1A Na2 2.466(15) 2_655
O2A O1 1.672(19) 2_655
O2A O1 1.672(19) 3_665
O2A Na1 2.514(19) 2_655
O2A Na1 2.514(19) 3_665
O3 O5 1.52(3) 19
O3 O5 1.52(3) 21
O3 O5 1.52(3) 20
O3 O4 1.765(19) 2
O3 O4 1.765(19) 3
O3 O4 1.765(19) .
O3 Na2 2.486(9) 3
O3 Na2 2.486(9) 2
O4 O5 1.10(3) .
O4 O5 1.363(13) 21
O4 O5 1.363(13) 20
O4 O4 1.60(2) 21
O4 O4 1.60(2) 20
O4 Na1 2.430(9) 3_565
O5 O4 1.363(13) 21
O5 O4 1.363(13) 20
O5 O3 1.52(3) 19
O5 Na1 2.56(2) 3_565
O5 Na2 2.76(2) 21
O5 Na2 2.76(2) 20
